data_7154918
loop_
_publ_author_name
'Mane, Vaijinath'
'Pandey, Jyoti'
'Ayyagari, Narasihmam'
'Dey, Chandan'
'Kale, Raju'
'Namboothiri, Irishi N. N.'

_publ_section_title
;
 Synthesis of hydrazinoheterocycles from Morita-Baylis-Hillman adducts of
 nitroalkenes with azodicarboxylates.
;
_journal_issue 8
_journal_name_full 'Organic &amp; biomolecular chemistry'
_journal_page_first 2427
_journal_page_last 2438
_journal_paper_doi 10.1039/c5ob02656c
_journal_volume 14
_journal_year 2016
_chemical_formula_sum 'C27 H30 N2 O5'
_chemical_formula_weight 462.53
_space_group_crystal_system triclinic
_space_group_IT_number 2
_space_group_name_Hall '-P 1'
_space_group_name_H-M_alt 'P -1'
_symmetry_space_group_name_Hall '-P 1'
_symmetry_space_group_name_H-M 'P -1'
_atom_sites_solution_hydrogens mixed
_audit_creation_method SHELXL-2014/7
_audit_update_record
;
2015-12-24 deposited with the CCDC.
2016-01-15 downloaded from the CCDC.
;
_cell_angle_alpha 63.523(15)
_cell_angle_beta 71.584(17)
_cell_angle_gamma 69.128(17)
_cell_formula_units_Z 2
_cell_length_a 11.116(3)
_cell_length_b 11.260(3)
_cell_length_c 11.711(3)
_cell_measurement_reflns_used 3562
_cell_measurement_temperature 150(2)
_cell_measurement_theta_max 29.10
_cell_measurement_theta_min 3.10
_cell_volume 1204.2(6)
_computing_cell_refinement 'CrystalClear-SM Expert 2.1 b28'
_computing_data_collection 'CrystalClear-SM Expert 2.1 b28 (Rigaku, 2013)'
_computing_data_reduction 'CrystalClear-SM Expert 2.1 b28'
_computing_molecular_graphics 'CrystalStructure 4.0'
_computing_publication_material 'WinGX v2014.1'
_computing_structure_refinement 'SHELXL-2014/7 (Sheldrick, 2014)'
_computing_structure_solution 'SIR92 (Altomare, et al., 1994)'
_diffrn_ambient_temperature 150(2)
_diffrn_detector_area_resol_mean 7.111
_diffrn_measured_fraction_theta_full 0.996
_diffrn_measured_fraction_theta_max 0.996
_diffrn_measurement_device_type 'Rigaku Saturn724'
_diffrn_measurement_method \w
_diffrn_radiation_type MoK\a
_diffrn_radiation_wavelength 0.71075
_diffrn_reflns_av_R_equivalents 0.0404
_diffrn_reflns_av_unetI/netI 0.0401
_diffrn_reflns_laue_measured_fraction_full 0.996
_diffrn_reflns_laue_measured_fraction_max 0.996
_diffrn_reflns_limit_h_max 13
_diffrn_reflns_limit_h_min -13
_diffrn_reflns_limit_k_max 13
_diffrn_reflns_limit_k_min -13
_diffrn_reflns_limit_l_max 13
_diffrn_reflns_limit_l_min -13
_diffrn_reflns_number 12275
_diffrn_reflns_point_group_measured_fraction_full 0.996
_diffrn_reflns_point_group_measured_fraction_max 0.996
_diffrn_reflns_theta_full 25.000
_diffrn_reflns_theta_max 25.000
_diffrn_reflns_theta_min 3.064
_exptl_absorpt_coefficient_mu 0.088
_exptl_absorpt_correction_T_max 0.985
_exptl_absorpt_correction_T_min 0.969
_exptl_absorpt_correction_type numerical
_exptl_absorpt_process_details 'NUMABS (Rigaku, 1999)'
_exptl_crystal_colour colorless
_exptl_crystal_density_diffrn 1.276
_exptl_crystal_description needle
_exptl_crystal_F_000 492
_exptl_crystal_size_max 0.350
_exptl_crystal_size_mid 0.270
_exptl_crystal_size_min 0.130
_refine_diff_density_max 0.213
_refine_diff_density_min -0.208
_refine_diff_density_rms 0.038
_refine_ls_extinction_method none
_refine_ls_goodness_of_fit_ref 1.040
_refine_ls_hydrogen_treatment mixed
_refine_ls_matrix_type full
_refine_ls_number_parameters 319
_refine_ls_number_reflns 4222
_refine_ls_number_restraints 0
_refine_ls_restrained_S_all 1.040
_refine_ls_R_factor_all 0.0527
_refine_ls_R_factor_gt 0.0421
_refine_ls_shift/su_max 0.000
_refine_ls_shift/su_mean 0.000
_refine_ls_structure_factor_coef Fsqd
_refine_ls_weighting_details 'w=1/[\s^2^(Fo^2^)+(0.0481P)^2^+0.2203P] where P=(Fo^2^+2Fc^2^)/3'
_refine_ls_weighting_scheme calc
_refine_ls_wR_factor_gt 0.0969
_refine_ls_wR_factor_ref 0.1031
_reflns_Friedel_coverage 0.000
_reflns_number_gt 3492
_reflns_number_total 4222
_reflns_threshold_expression 'I > 2\s(I)'
_cod_data_source_file c5ob02656c3.cif
_cod_data_source_block shelx
_cod_depositor_comments 'Adding full bibliography for 7154918--7154919.cif.'
_cod_database_code 7154918
_shelx_shelxl_version_number 2014/7
_shelx_space_group_comment
;
The symmetry employed for this shelxl refinement is uniquely defined
by the following loop, which should always be used as a source of
symmetry information in preference to the above space-group names.
They are only intended as comments.
;
_shelx_estimated_absorpt_t_min 0.970
_shelx_estimated_absorpt_t_max 0.989

loop_
_space_group_symop_operation_xyz
'x, y, z'
'-x, -y, -z'

loop_
_atom_site_label
_atom_site_type_symbol
_atom_site_fract_x
_atom_site_fract_y
_atom_site_fract_z
_atom_site_U_iso_or_equiv
_atom_site_adp_type
_atom_site_occupancy
_atom_site_site_symmetry_order
_atom_site_calc_flag
_atom_site_refinement_flags_posn
_atom_site_refinement_flags_adp
O2 O 0.52840(10) 0.20243(10) 0.40542(10) 0.0243(3) Uani 1 1 d . .
O1 O 0.13753(10) 0.12167(10) 0.64219(10) 0.0242(3) Uani 1 1 d . .
O3 O 0.34072(11) 0.37294(11) 0.38796(11) 0.0320(3) Uani 1 1 d . .
O4 O 0.50362(11) 0.15279(11) 0.70361(11) 0.0305(3) Uani 1 1 d . .
O5 O 0.56416(11) -0.07699(11) 0.75226(12) 0.0320(3) Uani 1 1 d . .
N2 N 0.40797(13) 0.05044(13) 0.63772(12) 0.0215(3) Uani 1 1 d . .
N1 N 0.34124(12) 0.17382(12) 0.55642(12) 0.0212(3) Uani 1 1 d . .
C13 C 0.16912(15) 0.41496(15) 0.68044(14) 0.0211(4) Uani 1 1 d . .
C20 C 0.41341(15) 0.24755(15) 0.44455(14) 0.0213(3) Uani 1 1 d . .
C24 C 0.49471(15) 0.05224(15) 0.69809(14) 0.0221(4) Uani 1 1 d . .
C10 C 0.05307(15) 0.21555(15) 0.79896(14) 0.0218(4) Uani 1 1 d . .
C6 C -0.03643(15) 0.23256(16) 0.91152(15) 0.0238(4) Uani 1 1 d . .
C11 C 0.17566(15) 0.26411(15) 0.72519(14) 0.0205(3) Uani 1 1 d . .
C9 C 0.04124(16) 0.13314(15) 0.74816(15) 0.0232(4) Uani 1 1 d . .
C18 C 0.27705(16) 0.45484(16) 0.67093(16) 0.0255(4) Uani 1 1 d . .
H18 H 0.3531 0.3872 0.7000 0.031 Uiso 1 1 calc R U
C12 C 0.20522(15) 0.22571(15) 0.60579(15) 0.0212(3) Uani 1 1 d . .
C16 C 0.16594(16) 0.69451(16) 0.57730(15) 0.0260(4) Uani 1 1 d . .
C1 C -0.02883(17) 0.31293(17) 0.97273(15) 0.0290(4) Uani 1 1 d . .
H1 H 0.0382 0.3602 0.9377 0.035 Uiso 1 1 calc R U
C5 C -0.13775(16) 0.16225(16) 0.96525(15) 0.0268(4) Uani 1 1 d . .
C17 C 0.27574(17) 0.59273(16) 0.61931(16) 0.0281(4) Uani 1 1 d . .
H17 H 0.3514 0.6178 0.6126 0.034 Uiso 1 1 calc R U
C15 C 0.05738(17) 0.65364(16) 0.58809(16) 0.0280(4) Uani 1 1 d . .
H15 H -0.0192 0.7213 0.5603 0.034 Uiso 1 1 calc R U
C14 C 0.05862(16) 0.51607(16) 0.63869(16) 0.0268(4) Uani 1 1 d . .
H14 H -0.0168 0.4907 0.6449 0.032 Uiso 1 1 calc R U
C8 C -0.05698(16) 0.06217(16) 0.79998(16) 0.0273(4) Uani 1 1 d . .
H8 H -0.0624 0.0056 0.7621 0.033 Uiso 1 1 calc R U
C7 C -0.14478(16) 0.07822(17) 0.90779(16) 0.0306(4) Uani 1 1 d . .
H7 H -0.2125 0.0316 0.9452 0.037 Uiso 1 1 calc R U
C21 C 0.40290(17) 0.46884(16) 0.26904(15) 0.0288(4) Uani 1 1 d . .
H21 H 0.5003 0.4378 0.2617 0.035 Uiso 1 1 calc R U
C4 C -0.22824(17) 0.17701(18) 1.07786(16) 0.0346(4) Uani 1 1 d . .
H4 H -0.2971 0.1319 1.1142 0.042 Uiso 1 1 calc R U
C25 C 0.65964(17) -0.09880(17) 0.82592(18) 0.0347(4) Uani 1 1 d . .
H25 H 0.6690 -0.0083 0.8128 0.042 Uiso 1 1 calc R U
C3 C -0.21810(18) 0.25496(19) 1.13498(17) 0.0378(5) Uani 1 1 d . .
H3 H -0.2793 0.2631 1.2106 0.045 Uiso 1 1 calc R U
C19 C 0.16578(19) 0.84391(16) 0.52061(18) 0.0379(5) Uani 1 1 d . .
H19A H 0.0806 0.9005 0.4965 0.057 Uiso 1 1 calc R U
H19B H 0.1815 0.8670 0.5852 0.057 Uiso 1 1 calc R U
H19C H 0.2351 0.8613 0.4433 0.057 Uiso 1 1 calc R U
C2 C -0.11785(17) 0.32273(19) 1.08234(16) 0.0355(4) Uani 1 1 d . .
H2 H -0.1113 0.3762 1.1229 0.043 Uiso 1 1 calc R U
C23 C 0.3664(2) 0.4705(2) 0.15539(18) 0.0468(5) Uani 1 1 d . .
H23A H 0.4067 0.5338 0.0748 0.070 Uiso 1 1 calc R U
H23B H 0.3978 0.3780 0.1538 0.070 Uiso 1 1 calc R U
H23C H 0.2709 0.5008 0.1633 0.070 Uiso 1 1 calc R U
C22 C 0.3522(2) 0.60520(19) 0.28319(19) 0.0476(5) Uani 1 1 d . .
H22A H 0.3908 0.6734 0.2061 0.071 Uiso 1 1 calc R U
H22B H 0.2566 0.6340 0.2923 0.071 Uiso 1 1 calc R U
H22C H 0.3762 0.5972 0.3604 0.071 Uiso 1 1 calc R U
C26 C 0.78763(19) -0.17874(19) 0.7717(2) 0.0486(5) Uani 1 1 d . .
H26A H 0.8553 -0.1961 0.8182 0.073 Uiso 1 1 calc R U
H26B H 0.7775 -0.2663 0.7824 0.073 Uiso 1 1 calc R U
H26C H 0.8134 -0.1259 0.6792 0.073 Uiso 1 1 calc R U
C27 C 0.6091(3) -0.1732(2) 0.9680(2) 0.0608(7) Uani 1 1 d . .
H27A H 0.6716 -0.1891 1.0197 0.091 Uiso 1 1 calc R U
H27B H 0.5241 -0.1173 0.9960 0.091 Uiso 1 1 calc R U
H27C H 0.5989 -0.2613 0.9805 0.091 Uiso 1 1 calc R U
H1N H 0.4231(17) -0.0218(17) 0.6197(16) 0.029(5) Uiso 1 1 d . .
H12A H 0.1694(15) 0.3082(16) 0.5325(15) 0.019(4) Uiso 1 1 d . .
H11A H 0.2486(16) 0.2095(15) 0.7736(15) 0.020(4) Uiso 1 1 d . .

loop_
_atom_site_aniso_label
_atom_site_aniso_U_11
_atom_site_aniso_U_22
_atom_site_aniso_U_33
_atom_site_aniso_U_23
_atom_site_aniso_U_13
_atom_site_aniso_U_12
O2 0.0210(6) 0.0244(6) 0.0262(6) -0.0109(5) 0.0009(5) -0.0070(5)
O1 0.0243(6) 0.0243(6) 0.0258(6) -0.0093(5) -0.0019(5) -0.0106(5)
O3 0.0260(7) 0.0233(6) 0.0263(6) 0.0021(5) 0.0009(5) -0.0036(5)
O4 0.0328(7) 0.0229(6) 0.0396(7) -0.0141(5) -0.0124(6) -0.0033(5)
O5 0.0344(7) 0.0201(6) 0.0446(7) -0.0090(5) -0.0229(6) -0.0009(5)
N2 0.0228(7) 0.0161(7) 0.0235(7) -0.0060(6) -0.0068(6) -0.0024(6)
N1 0.0185(7) 0.0179(6) 0.0201(7) -0.0038(5) -0.0027(5) -0.0018(5)
C13 0.0224(9) 0.0229(8) 0.0179(8) -0.0087(7) -0.0012(6) -0.0066(7)
C20 0.0240(9) 0.0203(8) 0.0202(8) -0.0083(7) -0.0035(7) -0.0063(7)
C24 0.0206(8) 0.0204(8) 0.0211(8) -0.0072(7) -0.0002(7) -0.0047(7)
C10 0.0190(8) 0.0207(8) 0.0198(8) -0.0017(6) -0.0040(6) -0.0058(7)
C6 0.0197(8) 0.0233(8) 0.0198(8) -0.0018(7) -0.0051(7) -0.0032(7)
C11 0.0183(8) 0.0207(8) 0.0201(8) -0.0050(7) -0.0040(7) -0.0054(7)
C9 0.0216(8) 0.0210(8) 0.0209(8) -0.0027(7) -0.0050(7) -0.0044(7)
C18 0.0234(9) 0.0247(8) 0.0303(9) -0.0108(7) -0.0082(7) -0.0047(7)
C12 0.0200(8) 0.0189(8) 0.0230(8) -0.0058(7) -0.0038(7) -0.0061(7)
C16 0.0332(10) 0.0247(8) 0.0221(8) -0.0104(7) -0.0048(7) -0.0078(7)
C1 0.0270(9) 0.0323(9) 0.0236(9) -0.0077(7) -0.0039(7) -0.0071(7)
C5 0.0214(9) 0.0255(9) 0.0234(8) 0.0008(7) -0.0070(7) -0.0053(7)
C17 0.0269(9) 0.0288(9) 0.0343(9) -0.0136(8) -0.0074(8) -0.0098(7)
C15 0.0273(9) 0.0232(8) 0.0320(9) -0.0099(7) -0.0105(8) -0.0011(7)
C14 0.0228(9) 0.0284(9) 0.0308(9) -0.0112(7) -0.0054(7) -0.0079(7)
C8 0.0275(9) 0.0237(8) 0.0300(9) -0.0034(7) -0.0097(7) -0.0108(7)
C7 0.0222(9) 0.0292(9) 0.0311(9) 0.0018(8) -0.0068(7) -0.0120(7)
C21 0.0283(9) 0.0246(9) 0.0223(8) 0.0009(7) -0.0003(7) -0.0110(7)
C4 0.0224(9) 0.0361(10) 0.0261(9) 0.0035(8) -0.0014(7) -0.0087(8)
C25 0.0361(11) 0.0271(9) 0.0465(11) -0.0102(8) -0.0254(9) -0.0037(8)
C3 0.0287(10) 0.0463(11) 0.0220(9) -0.0086(8) 0.0022(8) -0.0028(9)
C19 0.0478(12) 0.0250(9) 0.0421(11) -0.0094(8) -0.0150(9) -0.0090(8)
C2 0.0345(11) 0.0410(10) 0.0261(9) -0.0131(8) -0.0042(8) -0.0048(9)
C23 0.0626(14) 0.0430(11) 0.0338(10) -0.0089(9) -0.0070(10) -0.0213(10)
C22 0.0681(15) 0.0344(10) 0.0372(11) -0.0087(9) -0.0055(10) -0.0195(10)
C26 0.0320(11) 0.0333(11) 0.0776(15) -0.0149(11) -0.0181(11) -0.0061(9)
C27 0.0870(18) 0.0629(14) 0.0406(12) -0.0178(11) -0.0229(12) -0.0205(13)

loop_
_atom_type_symbol
_atom_type_description
_atom_type_scat_dispersion_real
_atom_type_scat_dispersion_imag
_atom_type_scat_source
C C 0.0033 0.0016 'International Tables Vol C Tables 4.2.6.8 and 6.1.1.4'
H H 0.0000 0.0000 'International Tables Vol C Tables 4.2.6.8 and 6.1.1.4'
N N 0.0061 0.0033 'International Tables Vol C Tables 4.2.6.8 and 6.1.1.4'
O O 0.0106 0.0060 'International Tables Vol C Tables 4.2.6.8 and 6.1.1.4'

loop_
_geom_angle_atom_site_label_1
_geom_angle_atom_site_label_2
_geom_angle_atom_site_label_3
_geom_angle
C9 O1 C12 105.43(11)
C20 O3 C21 118.67(12)
C24 O5 C25 117.32(13)
C24 N2 N1 118.72(13)
C24 N2 H1N 118.1(11)
N1 N2 H1N 116.6(11)
C20 N1 N2 117.70(12)
C20 N1 C12 124.40(13)
N2 N1 C12 117.07(12)
C18 C13 C14 118.45(14)
C18 C13 C11 120.44(14)
C14 C13 C11 120.93(14)
O2 C20 O3 125.74(14)
O2 C20 N1 123.37(14)
O3 C20 N1 110.89(13)
O4 C24 O5 126.33(15)
O4 C24 N2 125.25(14)
O5 C24 N2 108.39(13)
C9 C10 C6 120.16(15)
C9 C10 C11 108.64(13)
C6 C10 C11 130.93(15)
C1 C6 C10 123.78(16)
C1 C6 C5 119.14(15)
C10 C6 C5 117.07(15)
C10 C11 C13 118.89(13)
C10 C11 C12 100.06(13)
C13 C11 C12 109.77(12)
C10 C11 H11A 111.1(9)
C13 C11 H11A 108.1(9)
C12 C11 H11A 108.3(9)
C10 C9 O1 114.04(14)
C10 C9 C8 123.74(15)
O1 C9 C8 122.19(15)
C13 C18 C17 120.78(15)
C13 C18 H18 119.6
C17 C18 H18 119.6
N1 C12 O1 107.89(11)
N1 C12 C11 116.72(13)
O1 C12 C11 107.28(12)
N1 C12 H12A 106.9(9)
O1 C12 H12A 108.6(9)
C11 C12 H12A 109.3(8)
C17 C16 C15 117.65(15)
C17 C16 C19 120.85(16)
C15 C16 C19 121.50(15)
C2 C1 C6 120.35(17)
C2 C1 H1 119.8
C6 C1 H1 119.8
C7 C5 C4 121.67(16)
C7 C5 C6 120.03(15)
C4 C5 C6 118.29(16)
C16 C17 C18 121.24(16)
C16 C17 H17 119.4
C18 C17 H17 119.4
C14 C15 C16 121.29(15)
C14 C15 H15 119.4
C16 C15 H15 119.4
C15 C14 C13 120.59(16)
C15 C14 H14 119.7
C13 C14 H14 119.7
C7 C8 C9 116.94(16)
C7 C8 H8 121.5
C9 C8 H8 121.5
C8 C7 C5 122.06(16)
C8 C7 H7 119.0
C5 C7 H7 119.0
O3 C21 C23 107.87(15)
O3 C21 C22 106.01(14)
C23 C21 C22 113.09(15)
O3 C21 H21 109.9
C23 C21 H21 109.9
C22 C21 H21 109.9
C3 C4 C5 121.20(18)
C3 C4 H4 119.4
C5 C4 H4 119.4
O5 C25 C26 106.29(15)
O5 C25 C27 107.87(16)
C26 C25 C27 113.74(17)
O5 C25 H25 109.6
C26 C25 H25 109.6
C27 C25 H25 109.6
C4 C3 C2 120.18(16)
C4 C3 H3 119.9
C2 C3 H3 119.9
C16 C19 H19A 109.5
C16 C19 H19B 109.5
H19A C19 H19B 109.5
C16 C19 H19C 109.5
H19A C19 H19C 109.5
H19B C19 H19C 109.5
C1 C2 C3 120.83(18)
C1 C2 H2 119.6
C3 C2 H2 119.6
C21 C23 H23A 109.5
C21 C23 H23B 109.5
H23A C23 H23B 109.5
C21 C23 H23C 109.5
H23A C23 H23C 109.5
H23B C23 H23C 109.5
C21 C22 H22A 109.5
C21 C22 H22B 109.5
H22A C22 H22B 109.5
C21 C22 H22C 109.5
H22A C22 H22C 109.5
H22B C22 H22C 109.5
C25 C26 H26A 109.5
C25 C26 H26B 109.5
H26A C26 H26B 109.5
C25 C26 H26C 109.5
H26A C26 H26C 109.5
H26B C26 H26C 109.5
C25 C27 H27A 109.5
C25 C27 H27B 109.5
H27A C27 H27B 109.5
C25 C27 H27C 109.5
H27A C27 H27C 109.5
H27B C27 H27C 109.5

loop_
_geom_bond_atom_site_label_1
_geom_bond_atom_site_label_2
_geom_bond_distance
O2 C20 1.2152(18)
O1 C9 1.3812(19)
O1 C12 1.4493(19)
O3 C20 1.3330(18)
O3 C21 1.4717(19)
O4 C24 1.2022(18)
O5 C24 1.3423(18)
O5 C25 1.461(2)
N2 C24 1.374(2)
N2 N1 1.3853(17)
N2 H1N 0.876(17)
N1 C20 1.375(2)
N1 C12 1.443(2)
C13 C18 1.381(2)
C13 C14 1.389(2)
C13 C11 1.519(2)
C10 C9 1.364(2)
C10 C6 1.423(2)
C10 C11 1.506(2)
C6 C1 1.418(2)
C6 C5 1.426(2)
C11 C12 1.548(2)
C11 H11A 0.991(16)
C9 C8 1.403(2)
C18 C17 1.389(2)
C18 H18 0.9500
C12 H12A 0.999(16)
C16 C17 1.388(2)
C16 C15 1.390(2)
C16 C19 1.508(2)
C1 C2 1.373(2)
C1 H1 0.9500
C5 C7 1.417(2)
C5 C4 1.420(2)
C17 H17 0.9500
C15 C14 1.387(2)
C15 H15 0.9500
C14 H14 0.9500
C8 C7 1.371(2)
C8 H8 0.9500
C7 H7 0.9500
C21 C23 1.500(3)
C21 C22 1.501(2)
C21 H21 1.0000
C4 C3 1.368(3)
C4 H4 0.9500
C25 C26 1.505(3)
C25 C27 1.513(3)
C25 H25 1.0000
C3 C2 1.399(3)
C3 H3 0.9500
C19 H19A 0.9800
C19 H19B 0.9800
C19 H19C 0.9800
C2 H2 0.9500
C23 H23A 0.9800
C23 H23B 0.9800
C23 H23C 0.9800
C22 H22A 0.9800
C22 H22B 0.9800
C22 H22C 0.9800
C26 H26A 0.9800
C26 H26B 0.9800
C26 H26C 0.9800
C27 H27A 0.9800
C27 H27B 0.9800
C27 H27C 0.9800

loop_
_geom_hbond_atom_site_label_D
_geom_hbond_atom_site_label_H
_geom_hbond_atom_site_label_A
_geom_hbond_distance_DH
_geom_hbond_distance_HA
_geom_hbond_distance_DA
_geom_hbond_angle_DHA
_geom_hbond_site_symmetry_A
N2 H1N O2 0.876(17) 2.041(18) 2.9128(19) 173.2(16) 2_656
N2 H1N O2 0.876(17) 2.041(18) 2.9128(19) 173.2(16) 2_656
C11 H11A O4 0.991(16) 2.612(16) 3.372(2) 133.5(11) .

loop_
_geom_torsion_atom_site_label_1
_geom_torsion_atom_site_label_2
_geom_torsion_atom_site_label_3
_geom_torsion_atom_site_label_4
_geom_torsion
C24 N2 N1 C20 65.56(18)
C24 N2 N1 C12 -104.45(16)
C21 O3 C20 O2 -1.5(2)
C21 O3 C20 N1 177.79(13)
N2 N1 C20 O2 9.9(2)
C12 N1 C20 O2 179.11(14)
N2 N1 C20 O3 -169.37(12)
C12 N1 C20 O3 -0.2(2)
C25 O5 C24 O4 0.4(2)
C25 O5 C24 N2 -177.88(13)
N1 N2 C24 O4 12.6(2)
N1 N2 C24 O5 -169.16(12)
C9 C10 C6 C1 178.07(14)
C11 C10 C6 C1 4.8(3)
C9 C10 C6 C5 -1.0(2)
C11 C10 C6 C5 -174.27(15)
C9 C10 C11 C13 133.74(14)
C6 C10 C11 C13 -52.4(2)
C9 C10 C11 C12 14.38(16)
C6 C10 C11 C12 -171.79(15)
C18 C13 C11 C10 148.83(15)
C14 C13 C11 C10 -36.2(2)
C18 C13 C11 C12 -96.95(17)
C14 C13 C11 C12 78.01(17)
C6 C10 C9 O1 -177.57(13)
C11 C10 C9 O1 -2.96(18)
C6 C10 C9 C8 0.6(2)
C11 C10 C9 C8 175.19(14)
C12 O1 C9 C10 -11.02(16)
C12 O1 C9 C8 170.80(14)
C14 C13 C18 C17 -0.8(2)
C11 C13 C18 C17 174.27(14)
C20 N1 C12 O1 133.90(14)
N2 N1 C12 O1 -56.83(16)
C20 N1 C12 C11 -105.31(17)
N2 N1 C12 C11 63.97(17)
C9 O1 C12 N1 146.51(12)
C9 O1 C12 C11 19.99(15)
C10 C11 C12 N1 -141.87(13)
C13 C11 C12 N1 92.31(16)
C10 C11 C12 O1 -20.76(15)
C13 C11 C12 O1 -146.58(12)
C10 C6 C1 C2 -179.03(15)
C5 C6 C1 C2 0.1(2)
C1 C6 C5 C7 -178.16(14)
C10 C6 C5 C7 1.0(2)
C1 C6 C5 C4 0.7(2)
C10 C6 C5 C4 179.80(13)
C15 C16 C17 C18 -0.3(2)
C19 C16 C17 C18 -179.61(15)
C13 C18 C17 C16 0.8(2)
C17 C16 C15 C14 -0.2(2)
C19 C16 C15 C14 179.12(15)
C16 C15 C14 C13 0.2(2)
C18 C13 C14 C15 0.3(2)
C11 C13 C14 C15 -174.72(14)
C10 C9 C8 C7 0.0(2)
O1 C9 C8 C7 177.98(13)
C9 C8 C7 C5 0.0(2)
C4 C5 C7 C8 -179.25(15)
C6 C5 C7 C8 -0.5(2)
C20 O3 C21 C23 100.83(17)
C20 O3 C21 C22 -137.75(16)
C7 C5 C4 C3 177.91(15)
C6 C5 C4 C3 -0.9(2)
C24 O5 C25 C26 -127.47(15)
C24 O5 C25 C27 110.18(17)
C5 C4 C3 C2 0.4(3)
C6 C1 C2 C3 -0.6(2)
C4 C3 C2 C1 0.3(3)
